data_7031449
loop_
_publ_author_name
'Phillips, Nicholas'
'Tang, Christina Y.'
'Tirfoin, R\'emi'
'Kelly, Michael J.'
'Thompson, Amber L.'
'Gutmann, Matthias J.'
'Aldridge, Simon'

_publ_section_title
;
 Modulating reactivity in iridium bis(N-heterocyclic carbene) complexes:
 influence of ring size on E-H bond activation chemistry.
;
_journal_issue 32
_journal_name_full 'Dalton transactions (Cambridge, England : 2003)'
_journal_page_first 12288
_journal_page_last 12298
_journal_paper_doi 10.1039/c4dt01398k
_journal_volume 43
_journal_year 2014
_chemical_formula_moiety 'C32 H12 B F24, C45 H66 B Ir N5'
_chemical_formula_sum 'C77 H78 B2 F24 Ir N5'
_chemical_formula_weight 1743.29
_space_group_IT_number 2
_symmetry_cell_setting triclinic
_symmetry_space_group_name_Hall '-P 1'
_symmetry_space_group_name_H-M 'P -1'
_atom_sites_solution_hydrogens difmap
_atom_sites_solution_primary other
_audit_creation_date 13-11-01
_audit_creation_method CRYSTALS_ver_14.23
_cell_angle_alpha 86.8231(6)
_cell_angle_beta 69.9280(7)
_cell_angle_gamma 87.6703(6)
_cell_formula_units_Z 2
_cell_length_a 12.5841(2)
_cell_length_b 17.9389(3)
_cell_length_c 18.2196(3)
_cell_measurement_reflns_used 15766
_cell_measurement_temperature 150
_cell_measurement_theta_max 27
_cell_measurement_theta_min 5
_cell_volume 3856.21(11)
_computing_cell_refinement 'DENZO/SCALEPACK (Otwinowski & Minor, 1997)'
_computing_data_collection 'COLLECT (Nonius, 2001).'
_computing_data_reduction 'DENZO/SCALEPACK (Otwinowski & Minor, 1997)'
_computing_molecular_graphics 'CAMERON (Watkin et al., 1996)'
_computing_publication_material 'CRYSTALS (Betteridge et al., 2003)'
_computing_structure_refinement 'CRYSTALS (Betteridge et al., 2003)'
_computing_structure_solution 'Superflip (Palatinus & Chapuis, 2007)'
_diffrn_ambient_temperature 150
_diffrn_measured_fraction_theta_full 0.991
_diffrn_measured_fraction_theta_max 0.988
_diffrn_measurement_device Area
_diffrn_measurement_device_type 'Nonius KappaCCD'
_diffrn_measurement_method \w
_diffrn_radiation_monochromator graphite
_diffrn_radiation_type 'Mo K\a'
_diffrn_radiation_wavelength 0.71073
_diffrn_reflns_av_R_equivalents 0.070
_diffrn_reflns_limit_h_max 16
_diffrn_reflns_limit_h_min -16
_diffrn_reflns_limit_k_max 21
_diffrn_reflns_limit_k_min -23
_diffrn_reflns_limit_l_max 23
_diffrn_reflns_limit_l_min -23
_diffrn_reflns_number 60623
_diffrn_reflns_theta_full 25.759
_diffrn_reflns_theta_max 27.403
_diffrn_reflns_theta_min 5.084
_diffrn_standards_number 0
_exptl_absorpt_coefficient_mu 1.835
_exptl_absorpt_correction_T_max 0.69
_exptl_absorpt_correction_T_min 0.64
_exptl_absorpt_correction_type multi-scan
_exptl_absorpt_process_details 'DENZO/SCALEPACK (Otwinowski & Minor, 1997)'
_exptl_crystal_colour 'pale yellow'
_exptl_crystal_density_diffrn 1.501
_exptl_crystal_density_method 'not measured'
_exptl_crystal_description block
_exptl_crystal_F_000 1756
_exptl_crystal_size_max 0.24
_exptl_crystal_size_mid 0.20
_exptl_crystal_size_min 0.20
_refine_diff_density_max 6.73
_refine_diff_density_min -4.41
_refine_ls_extinction_coef 149.918
_refine_ls_extinction_method 'Larson (1970), Equation 22'
_refine_ls_goodness_of_fit_ref 0.9790
_refine_ls_hydrogen_treatment constr
_refine_ls_matrix_type full
_refine_ls_number_parameters 1121
_refine_ls_number_reflns 17332
_refine_ls_number_restraints 540
_refine_ls_R_factor_all 0.1004
_refine_ls_R_factor_gt 0.0552
_refine_ls_shift/su_max 0.0153303
_refine_ls_shift/su_mean 0.0004469
_refine_ls_structure_factor_coef Fsqd
_refine_ls_weighting_details
;
 Method, part 1, Chebychev polynomial, (Watkin, 1994, Prince, 1982) 
 [weight] = 1.0/[A~0~*T~0~(x)+A~1~*T~1~(x) ... +A~n-1~]*T~n-1~(x)] 
 where A~i~ are the Chebychev coefficients listed below and x= Fcalc/Fmax 
 Method = Robust Weighting (Prince, 1982) 
 W = [weight] * [1-(deltaF/6*sigmaF)^2^]^2^ 
 A~i~ are: 
 2.40 1.51 0.157 
;
_refine_ls_weighting_scheme calc
_refine_ls_wR_factor_all 0.1205
_refine_ls_wR_factor_gt 0.0877
_refine_ls_wR_factor_ref 0.1205
_reflns_limit_h_max 16
_reflns_limit_h_min -15
_reflns_limit_k_max 23
_reflns_limit_k_min -23
_reflns_limit_l_max 23
_reflns_limit_l_min 0
_reflns_number_gt 11803
_reflns_number_total 17332
_reflns_threshold_expression I>2.0\s(I)
_oxford_diffrn_Wilson_B_factor 1.67
_oxford_diffrn_Wilson_scale 178.89
_oxford_refine_ls_r_factor_ref 0.1004
_oxford_refine_ls_scale 0.080
_oxford_reflns_number_all 17332
_oxford_reflns_threshold_expression_ref I>-3.0\s(I)
_oxford_structure_analysis_title 033np11
_cod_data_source_file c4dt01398k1.cif
_cod_data_source_block 10
_cod_depositor_comments
;
The following automatic conversions were performed:

'_atom_sites_solution_primary' value 'Other' changed to 'other'
according to
/usr/data/users/saulius/crontab/automatic-downloads/rss-feeds/RSC/lib/dictionaries/cif_core.dic
dictionary named 'cif_core.dic' version 2.4.2 from 2011-04-26.

Automatic conversion script
Id: cif_fix_values 2281 2013-09-26 08:29:07Z andrius 

 Adding full bibliography for 7031443--7031451.cif.
;
_cod_database_code 7031449

loop_
_symmetry_equiv_pos_as_xyz
x,y,z
-x,-y,-z

loop_
_atom_site_label
_atom_site_type_symbol
_atom_site_fract_x
_atom_site_fract_y
_atom_site_fract_z
_atom_site_U_iso_or_equiv
_atom_site_occupancy
_atom_site_adp_type
_atom_site_refinement_flags_posn
_atom_site_refinement_flags_occupancy
_atom_site_disorder_assembly
_atom_site_disorder_group
C1 C 1.2397(4) 0.7548(3) 0.4590(4) 0.0664 1.0000 Uani D . . .
C2 C 0.5758(6) 0.1946(4) 0.1267(4) 0.0243 1.0000 Uani . . . .
C4 C 0.4981(6) 0.0819(4) 0.0941(4) 0.0255 1.0000 Uani . . . .
C5 C 0.5434(6) 0.0220(4) 0.1261(4) 0.0256 1.0000 Uani . . . .
C6 C 0.6650(6) 0.0189(4) 0.1241(5) 0.0358 1.0000 Uani . . . .
C7 C 0.4760(7) -0.0389(4) 0.1579(4) 0.0317 1.0000 Uani . . . .
C8 C 0.3662(7) -0.0419(4) 0.1572(4) 0.0351 1.0000 Uani . . . .
C9 C 0.3305(7) 0.0139(4) 0.1141(5) 0.0348 1.0000 Uani . . . .
C10 C 0.3966(6) 0.0755(4) 0.0799(4) 0.0284 1.0000 Uani . . . .
C11 C 0.3575(7) 0.1309(5) 0.0289(5) 0.0416 1.0000 Uani . . . .
C12 C 0.2894(7) -0.1046(5) 0.2013(5) 0.0460 1.0000 Uani . . . .
C13 C 0.6398(7) 0.1638(4) -0.0066(4) 0.0320 1.0000 Uani . . . .
C14 C 0.6981(7) 0.2339(4) -0.0002(4) 0.0371 1.0000 Uani . . . .
C16 C 0.7086(6) 0.2991(4) 0.1154(4) 0.0299 1.0000 Uani . . . .
C17 C 0.6593(7) 0.3706(4) 0.1246(4) 0.0333 1.0000 Uani . . . .
C18 C 0.5454(9) 0.3881(5) 0.1166(6) 0.0531 1.0000 Uani . . . .
C19 C 0.7163(8) 0.4261(5) 0.1453(4) 0.0435 1.0000 Uani . . . .
C20 C 0.8105(6) 0.2814(5) 0.1275(4) 0.0353 1.0000 Uani . . . .
C21 C 0.8574(7) 0.2045(5) 0.1212(5) 0.0443 1.0000 Uani . . . .
C22 C 0.8633(7) 0.3395(5) 0.1473(5) 0.0451 1.0000 Uani . . . .
C23 C 0.4825(6) 0.1701(4) 0.3625(4) 0.0230 1.0000 Uani . . . .
C25 C 0.4851(7) 0.1121(4) 0.4820(4) 0.0355 1.0000 Uani . . . .
C26 C 0.4531(7) 0.1939(4) 0.4947(4) 0.0324 1.0000 Uani . . . .
C28 C 0.4246(6) 0.2981(4) 0.4041(4) 0.0239 1.0000 Uani . . . .
C29 C 0.3133(6) 0.3263(4) 0.4316(4) 0.0297 1.0000 Uani . . . .
C30 C 0.2167(6) 0.2802(4) 0.4835(5) 0.0380 1.0000 Uani . . . .
C31 C 0.2930(7) 0.4000(4) 0.4110(5) 0.0345 1.0000 Uani . . . .
C32 C 0.3791(7) 0.4456(4) 0.3646(5) 0.0365 1.0000 Uani . . . .
C33 C 0.3520(8) 0.5236(5) 0.3384(6) 0.0553 1.0000 Uani . . . .
C34 C 0.4898(7) 0.4176(4) 0.3433(4) 0.0334 1.0000 Uani . . . .
C35 C 0.5142(6) 0.3455(4) 0.3649(4) 0.0276 1.0000 Uani . . . .
C36 C 0.6361(6) 0.3206(4) 0.3477(5) 0.0368 1.0000 Uani . . . .
C37 C 0.5512(6) 0.0375(4) 0.3619(4) 0.0263 1.0000 Uani . . . .
C38 C 0.4772(6) -0.0168(4) 0.3585(4) 0.0281 1.0000 Uani . . . .
C39 C 0.3513(7) -0.0008(5) 0.3835(5) 0.0424 1.0000 Uani . . . .
C40 C 0.5220(7) -0.0849(4) 0.3286(4) 0.0312 1.0000 Uani . . . .
C41 C 0.6369(7) -0.1014(4) 0.3037(4) 0.0338 1.0000 Uani . . . .
C42 C 0.6830(8) -0.1756(5) 0.2695(5) 0.0548 1.0000 Uani . . . .
C43 C 0.7086(7) -0.0457(5) 0.3088(5) 0.0357 1.0000 Uani . . . .
C44 C 0.6677(7) 0.0226(4) 0.3381(4) 0.0326 1.0000 Uani . . . .
C45 C 0.7490(8) 0.0812(5) 0.3425(5) 0.0476 1.0000 Uani . . . .
C47 C 0.6337(6) 0.6034(4) 0.3774(5) 0.0332 1.0000 Uani . . . .
C50 C 0.7552(6) 0.5896(4) 0.3666(4) 0.0263 1.0000 Uani . . . .
C51 C 0.8348(6) 0.6409(4) 0.3229(4) 0.0251 1.0000 Uani . . . .
C52 C 0.9507(6) 0.6306(4) 0.3091(4) 0.0258 1.0000 Uani . . . .
C53 C 0.9806(6) 0.5647(4) 0.3429(4) 0.0287 1.0000 Uani . . . .
C54 C 0.9016(6) 0.5128(4) 0.3860(5) 0.0349 1.0000 Uani . . . .
C55 C 0.7886(6) 0.5247(4) 0.3987(4) 0.0315 1.0000 Uani . . . .
C56 C 0.9410(5) 0.4410(2) 0.4142(3) 0.0638 1.0000 Uani D . . .
C61 C 1.0103(7) 0.9429(5) 0.1143(5) 0.0391 1.0000 Uani . . . .
C64 C 0.9886(6) 0.8606(4) 0.1266(4) 0.0303 1.0000 Uani . . . .
C65 C 1.0227(6) 0.8189(4) 0.1816(4) 0.0274 1.0000 Uani . . . .
C66 C 1.0044(5) 0.7427(4) 0.1972(4) 0.0231 1.0000 Uani . . . .
C67 C 0.9519(6) 0.7094(4) 0.1505(4) 0.0299 1.0000 Uani . . . .
C68 C 0.9192(6) 0.7498(5) 0.0948(4) 0.0345 1.0000 Uani . . . .
C69 C 0.9355(6) 0.8262(5) 0.0826(4) 0.0371 1.0000 Uani . . . .
C71 C 0.2885(10) 0.2593(7) 0.1640(6) 0.0740 1.0000 Uani . . . .
C72 C 0.1597(9) 0.1676(6) 0.2389(7) 0.0731 1.0000 Uani . . . .
C73 C 0.1604(8) 0.2902(6) 0.2884(6) 0.0644 1.0000 Uani . . . .
C74 C 1.0844(7) 0.8322(4) 0.4470(5) 0.0370 1.0000 Uani . . . .
C75 C 1.1547(7) 0.7707(4) 0.4218(5) 0.0363 1.0000 Uani . . . .
C76 C 1.1424(6) 0.7270(4) 0.3654(4) 0.0282 1.0000 Uani . . . .
C77 C 1.0614(6) 0.7433(4) 0.3284(4) 0.0252 1.0000 Uani . . . .
C78 C 0.9889(6) 0.8043(4) 0.3584(4) 0.0266 1.0000 Uani . . . .
C79 C 1.0006(6) 0.8481(4) 0.4160(4) 0.0307 1.0000 Uani . . . .
C80 C 1.1634(6) 0.6500(4) 0.2088(4) 0.0246 1.0000 Uani . . . .
C81 C 1.2713(6) 0.6776(4) 0.1947(4) 0.0263 1.0000 Uani . . . .
C82 C 1.3693(6) 0.6418(4) 0.1462(5) 0.0333 1.0000 Uani . . . .
C83 C 1.3635(7) 0.5780(4) 0.1097(5) 0.0379 1.0000 Uani . . . .
C84 C 1.2574(6) 0.5498(4) 0.1207(4) 0.0312 1.0000 Uani . . . .
C85 C 1.1600(6) 0.5854(4) 0.1700(4) 0.0320 1.0000 Uani . . . .
C86 C 0.8188(8) 0.4121(5) 0.1570(5) 0.0481 1.0000 Uani . . . .
C87 C 1.2450(8) 0.4823(5) 0.0820(6) 0.0470 1.0000 Uani . . . .
C88 C 0.8588(5) 0.7135(4) 0.0517(3) 0.0686 1.0000 Uani D . . .
C89 C 1.4831(3) 0.6716(3) 0.1338(3) 0.0573 1.0000 Uani D . . .
C90 C 0.9247(3) 0.9152(2) 0.4406(3) 0.0478 1.0000 Uani D . . .
C91 C 0.8798(10) 0.4742(6) 0.1761(6) 0.0744 1.0000 Uani . . . .
F46 F 0.5638(4) 0.5563(3) 0.4275(3) 0.0552 1.0000 Uani . . . .
F48 F 0.6142(4) 0.5984(3) 0.3097(3) 0.0578 1.0000 Uani . . . .
F49 F 0.5977(4) 0.6719(3) 0.4015(3) 0.0546 1.0000 Uani . . . .
F60 F 1.0213(5) 0.9734(3) 0.1755(3) 0.0592 1.0000 Uani . . . .
F62 F 1.1054(4) 0.9570(3) 0.0540(3) 0.0585 1.0000 Uani . . . .
F63 F 0.9283(5) 0.9807(3) 0.0964(4) 0.0708 1.0000 Uani . . . .
F300 F 0.8535(10) 0.7509(6) -0.0136(5) 0.0634 0.536(12) Uani D P 1 1
F301 F 0.7545(8) 0.6904(8) 0.0898(6) 0.0920 0.536(12) Uani D P 1 1
F302 F 0.9201(10) 0.6506(6) 0.0208(7) 0.0716 0.536(12) Uani D P 1 1
F303 F 0.8941(10) 0.7285(8) -0.0262(4) 0.0690 0.464(12) Uani D P 1 2
F304 F 0.7493(7) 0.7386(8) 0.0791(7) 0.0687 0.464(12) Uani D P 1 2
F305 F 0.8536(13) 0.6389(5) 0.0551(8) 0.0768 0.464(12) Uani D P 1 2
F400 F 1.1981(7) 0.7517(5) 0.5376(4) 0.0779 0.708(9) Uani D P 2 1
F401 F 1.3215(7) 0.8060(4) 0.4397(6) 0.0789 0.708(9) Uani D P 2 1
F402 F 1.2941(7) 0.6897(4) 0.4442(5) 0.0633 0.708(9) Uani D P 2 1
F403 F 1.2516(14) 0.7934(9) 0.5145(9) 0.0741 0.292(9) Uani D P 2 2
F404 F 1.3407(9) 0.7631(11) 0.3964(7) 0.0674 0.292(9) Uani D P 2 2
F405 F 1.2439(15) 0.6853(6) 0.4868(11) 0.0756 0.292(9) Uani D P 2 2
F500 F 0.9280(19) 0.4425(9) 0.4911(6) 0.0714 0.41(2) Uani D P 3 1
F501 F 1.0489(8) 0.4266(9) 0.3764(10) 0.0607 0.41(2) Uani D P 3 1
F502 F 0.8840(14) 0.3791(7) 0.4123(13) 0.0714 0.41(2) Uani D P 3 1
F503 F 0.8785(12) 0.4252(7) 0.4909(5) 0.0743 0.59(2) Uani D P 3 2
F504 F 1.0479(7) 0.4338(7) 0.4080(10) 0.0783 0.59(2) Uani D P 3 2
F505 F 0.9179(12) 0.3828(5) 0.3782(8) 0.0693 0.59(2) Uani D P 3 2
F600 F 1.4839(16) 0.7050(14) 0.1968(10) 0.0606 0.257(16) Uani D P 4 1
F601 F 1.5289(16) 0.7221(12) 0.0751(11) 0.0629 0.257(16) Uani D P 4 1
F602 F 1.5582(14) 0.6153(8) 0.1187(15) 0.0574 0.257(16) Uani D P 4 1
F603 F 1.4815(6) 0.7371(5) 0.1636(6) 0.0759 0.743(16) Uani D P 4 2
F604 F 1.5389(6) 0.6846(6) 0.0560(4) 0.0627 0.743(16) Uani D P 4 2
F605 F 1.5517(6) 0.6249(5) 0.1557(6) 0.0638 0.743(16) Uani D P 4 2
F700 F 0.9575(13) 0.9712(7) 0.3848(10) 0.0578 0.57(5) Uani D P 5 1
F701 F 0.9195(13) 0.9441(12) 0.5090(8) 0.0537 0.57(5) Uani D P 5 1
F702 F 0.8173(7) 0.9003(9) 0.4471(11) 0.0464 0.57(5) Uani D P 5 1
F703 F 0.9683(13) 0.9812(6) 0.4075(14) 0.0522 0.43(5) Uani D P 5 2
F704 F 0.9017(18) 0.9192(14) 0.5191(5) 0.0496 0.43(5) Uani D P 5 2
F705 F 0.8238(10) 0.9121(12) 0.4298(12) 0.0471 0.43(5) Uani D P 5 2
Ir1 Ir 0.50927(3) 0.184542(17) 0.245721(18) 0.0221 1.0000 Uani . . . .
N3 N 0.5587(5) 0.1509(3) 0.0724(3) 0.0276 1.0000 Uani . . . .
N15 N 0.6588(5) 0.2420(3) 0.0857(3) 0.0283 1.0000 Uani . . . .
N24 N 0.5079(5) 0.1066(3) 0.3977(3) 0.0272 1.0000 Uani . . . .
N27 N 0.4465(5) 0.2208(3) 0.4175(3) 0.0266 1.0000 Uani . . . .
N70 N 0.2298(6) 0.2262(4) 0.2477(5) 0.0547 1.0000 Uani . . . .
B13 B 0.3212(10) 0.2006(6) 0.2840(6) 0.0516 1.0000 Uani . . . .
B17 B 1.0453(6) 0.6920(4) 0.2614(5) 0.0234 1.0000 Uani . . . .
H12 H 0.3932 0.2586 0.2762 0.0595 1.0000 Uiso R . . .
H13 H 0.6014 0.1155 0.2357 0.0185 1.0000 Uiso R . . .
H14 H 0.6233 0.2343 0.2422 0.0335 1.0000 Uiso R . . .
H61 H 0.6685 0.0019 0.1743 0.0542 1.0000 Uiso R . . .
H62 H 0.6972 0.0675 0.1109 0.0541 1.0000 Uiso R . . .
H63 H 0.7091 -0.0151 0.0853 0.0541 1.0000 Uiso R . . .
H71 H 0.5051 -0.0788 0.1806 0.0379 1.0000 Uiso R . . .
H91 H 0.2605 0.0098 0.1083 0.0423 1.0000 Uiso R . . .
H111 H 0.2766 0.1368 0.0500 0.0630 1.0000 Uiso R . . .
H112 H 0.3791 0.1130 -0.0230 0.0629 1.0000 Uiso R . . .
H113 H 0.3910 0.1788 0.0269 0.0629 1.0000 Uiso R . . .
H121 H 0.2284 -0.0849 0.2443 0.0691 1.0000 Uiso R . . .
H122 H 0.2589 -0.1283 0.1673 0.0691 1.0000 Uiso R . . .
H123 H 0.3321 -0.1411 0.2214 0.0690 1.0000 Uiso R . . .
H11 H 0.3702 0.1448 0.2461 0.0361 1.0000 Uiso R . . .
H131 H 0.6010 0.1718 -0.0440 0.0381 1.0000 Uiso R . . .
H132 H 0.6930 0.1219 -0.0219 0.0378 1.0000 Uiso R . . .
H141 H 0.7795 0.2274 -0.0209 0.0452 1.0000 Uiso R . . .
H142 H 0.6757 0.2765 -0.0274 0.0449 1.0000 Uiso R . . .
H181 H 0.5404 0.4398 0.1019 0.0800 1.0000 Uiso R . . .
H182 H 0.4857 0.3774 0.1653 0.0801 1.0000 Uiso R . . .
H183 H 0.5356 0.3585 0.0775 0.0802 1.0000 Uiso R . . .
H191 H 0.6844 0.4740 0.1521 0.0520 1.0000 Uiso R . . .
H211 H 0.9242 0.2017 0.1357 0.0670 1.0000 Uiso R . . .
H212 H 0.8774 0.1905 0.0678 0.0668 1.0000 Uiso R . . .
H213 H 0.8016 0.1709 0.1547 0.0670 1.0000 Uiso R . . .
H221 H 0.9319 0.3290 0.1543 0.0541 1.0000 Uiso R . . .
H251 H 0.5514 0.0981 0.4959 0.0432 1.0000 Uiso R . . .
H252 H 0.4231 0.0807 0.5126 0.0430 1.0000 Uiso R . . .
H261 H 0.5101 0.2200 0.5071 0.0389 1.0000 Uiso R . . .
H262 H 0.3801 0.2005 0.5358 0.0388 1.0000 Uiso R . . .
H301 H 0.2276 0.2289 0.4692 0.0572 1.0000 Uiso R . . .
H302 H 0.1465 0.2995 0.4793 0.0570 1.0000 Uiso R . . .
H303 H 0.2133 0.2818 0.5368 0.0571 1.0000 Uiso R . . .
H311 H 0.2191 0.4193 0.4288 0.0408 1.0000 Uiso R . . .
H331 H 0.3377 0.5561 0.3810 0.0831 1.0000 Uiso R . . .
H332 H 0.2861 0.5227 0.3229 0.0830 1.0000 Uiso R . . .
H333 H 0.4155 0.5414 0.2949 0.0831 1.0000 Uiso R . . .
H341 H 0.5491 0.4480 0.3138 0.0399 1.0000 Uiso R . . .
H361 H 0.6693 0.3483 0.3775 0.0553 1.0000 Uiso R . . .
H362 H 0.6407 0.2683 0.3614 0.0552 1.0000 Uiso R . . .
H363 H 0.6778 0.3286 0.2927 0.0551 1.0000 Uiso R . . .
H391 H 0.3156 -0.0397 0.3673 0.0642 1.0000 Uiso R . . .
H392 H 0.3208 0.0017 0.4393 0.0642 1.0000 Uiso R . . .
H393 H 0.3366 0.0460 0.3601 0.0641 1.0000 Uiso R . . .
H401 H 0.4726 -0.1206 0.3248 0.0383 1.0000 Uiso R . . .
H421 H 0.6436 -0.2156 0.3040 0.0819 1.0000 Uiso R . . .
H422 H 0.6731 -0.1791 0.2199 0.0821 1.0000 Uiso R . . .
H423 H 0.7620 -0.1815 0.2622 0.0821 1.0000 Uiso R . . .
H431 H 0.7865 -0.0549 0.2915 0.0431 1.0000 Uiso R . . .
H451 H 0.7344 0.0928 0.3960 0.0710 1.0000 Uiso R . . .
H452 H 0.7393 0.1258 0.3129 0.0712 1.0000 Uiso R . . .
H453 H 0.8252 0.0623 0.3199 0.0711 1.0000 Uiso R . . .
H511 H 0.8101 0.6837 0.3017 0.0302 1.0000 Uiso R . . .
H531 H 1.0567 0.5552 0.3360 0.0349 1.0000 Uiso R . . .
H551 H 0.7355 0.4898 0.4284 0.0381 1.0000 Uiso R . . .
H651 H 1.0592 0.8435 0.2096 0.0328 1.0000 Uiso R . . .
H671 H 0.9392 0.6579 0.1572 0.0361 1.0000 Uiso R . . .
H691 H 0.9123 0.8535 0.0454 0.0441 1.0000 Uiso R . . .
H711 H 0.3543 0.2279 0.1381 0.1091 1.0000 Uiso R . . .
H712 H 0.2352 0.2617 0.1352 0.1090 1.0000 Uiso R . . .
H713 H 0.3133 0.3094 0.1674 0.1092 1.0000 Uiso R . . .
H721 H 0.1197 0.1448 0.2895 0.1100 1.0000 Uiso R . . .
H722 H 0.2061 0.1305 0.2055 0.1100 1.0000 Uiso R . . .
H723 H 0.1062 0.1888 0.2162 0.1100 1.0000 Uiso R . . .
H731 H 0.2085 0.3265 0.2973 0.0961 1.0000 Uiso R . . .
H732 H 0.1193 0.3129 0.2569 0.0960 1.0000 Uiso R . . .
H733 H 0.1081 0.2721 0.3377 0.0961 1.0000 Uiso R . . .
H741 H 1.0931 0.8622 0.4843 0.0441 1.0000 Uiso R . . .
H761 H 1.1890 0.6850 0.3507 0.0341 1.0000 Uiso R . . .
H781 H 0.9308 0.8163 0.3388 0.0320 1.0000 Uiso R . . .
H811 H 1.2784 0.7211 0.2182 0.0318 1.0000 Uiso R . . .
H831 H 1.4291 0.5538 0.0780 0.0459 1.0000 Uiso R . . .
H851 H 1.0901 0.5646 0.1773 0.0392 1.0000 Uiso R . . .
H911 H 0.9333 0.4953 0.1289 0.1110 1.0000 Uiso R . . .
H912 H 0.8266 0.5120 0.2021 0.1108 1.0000 Uiso R . . .
H913 H 0.9201 0.4549 0.2094 0.1110 1.0000 Uiso R . . .
H133 H 0.2857 0.1857 0.3389 0.0614 1.0000 Uiso R . . .
F1 F 1.1784(6) 0.4929(3) 0.0398(4) 0.0783 1.0000 Uani . . . .
F2 F 1.1970(7) 0.4270(3) 0.1323(4) 0.0941 1.0000 Uani . . . .
F3 F 1.3422(5) 0.4555(4) 0.0341(4) 0.1006 1.0000 Uani . . . .

loop_
_atom_site_aniso_label
_atom_site_aniso_U_11
_atom_site_aniso_U_22
_atom_site_aniso_U_33
_atom_site_aniso_U_23
_atom_site_aniso_U_13
_atom_site_aniso_U_12
C1 0.080(4) 0.059(4) 0.090(4) 0.007(4) -0.068(4) -0.014(3)
C2 0.029(4) 0.023(4) 0.021(3) 0.000(3) -0.008(3) -0.006(3)
C4 0.030(4) 0.022(3) 0.025(4) -0.001(3) -0.011(3) -0.003(3)
C5 0.034(4) 0.027(4) 0.015(3) -0.005(3) -0.007(3) -0.003(3)
C6 0.031(4) 0.034(4) 0.043(5) 0.000(3) -0.014(4) 0.003(3)
C7 0.046(5) 0.025(4) 0.027(4) -0.003(3) -0.015(4) -0.005(3)
C8 0.042(5) 0.029(4) 0.032(4) -0.009(3) -0.008(4) -0.009(3)
C9 0.032(4) 0.038(4) 0.040(5) -0.009(4) -0.018(4) -0.004(3)
C10 0.031(4) 0.029(4) 0.029(4) -0.006(3) -0.015(3) 0.000(3)
C11 0.047(5) 0.045(5) 0.043(5) -0.007(4) -0.028(4) 0.004(4)
C12 0.038(5) 0.046(5) 0.050(5) -0.001(4) -0.008(4) -0.022(4)
C13 0.040(5) 0.036(4) 0.019(3) -0.003(3) -0.009(3) -0.003(3)
C14 0.049(5) 0.040(5) 0.018(4) 0.001(3) -0.006(3) -0.011(4)
C16 0.039(4) 0.027(4) 0.023(4) 0.003(3) -0.008(3) -0.012(3)
C17 0.044(5) 0.029(4) 0.024(4) 0.005(3) -0.007(3) -0.009(4)
C18 0.063(7) 0.029(5) 0.065(7) -0.002(4) -0.019(5) 0.000(4)
C19 0.057(6) 0.033(4) 0.028(4) 0.001(3) 0.003(4) -0.016(4)
C20 0.028(4) 0.046(5) 0.027(4) -0.006(3) -0.001(3) -0.013(3)
C21 0.035(5) 0.055(6) 0.043(5) -0.008(4) -0.013(4) 0.002(4)
C22 0.030(4) 0.063(6) 0.039(5) -0.004(4) -0.005(4) -0.013(4)
C23 0.022(4) 0.021(3) 0.024(3) 0.001(3) -0.006(3) -0.003(3)
C25 0.053(5) 0.029(4) 0.024(4) 0.002(3) -0.014(4) 0.008(4)
C26 0.048(5) 0.034(4) 0.018(3) 0.002(3) -0.017(3) 0.006(4)
C28 0.034(4) 0.018(3) 0.020(3) -0.002(3) -0.009(3) 0.004(3)
C29 0.036(4) 0.024(4) 0.025(4) -0.006(3) -0.005(3) -0.003(3)
C30 0.032(4) 0.041(5) 0.036(4) -0.009(4) -0.004(4) 0.004(4)
C31 0.031(4) 0.036(4) 0.035(4) -0.007(3) -0.009(3) 0.003(3)
C32 0.048(5) 0.020(4) 0.044(5) -0.003(3) -0.018(4) 0.004(3)
C33 0.061(6) 0.030(5) 0.078(7) 0.007(5) -0.030(6) 0.003(4)
C34 0.041(5) 0.026(4) 0.034(4) -0.002(3) -0.013(4) -0.008(3)
C35 0.029(4) 0.030(4) 0.023(4) -0.006(3) -0.009(3) 0.001(3)
C36 0.030(4) 0.041(5) 0.037(4) -0.007(4) -0.008(3) 0.001(3)
C37 0.037(4) 0.019(3) 0.020(3) 0.001(3) -0.009(3) 0.007(3)
C38 0.027(4) 0.033(4) 0.019(3) 0.003(3) -0.003(3) 0.007(3)
C39 0.039(5) 0.035(5) 0.047(5) -0.003(4) -0.008(4) 0.002(4)
C40 0.037(4) 0.027(4) 0.027(4) 0.004(3) -0.009(3) 0.004(3)
C41 0.049(5) 0.025(4) 0.022(4) 0.000(3) -0.007(3) 0.012(3)
C42 0.057(6) 0.038(5) 0.053(6) -0.007(4) 0.000(5) 0.017(4)
C43 0.030(4) 0.041(5) 0.032(4) 0.001(4) -0.007(4) 0.017(4)
C44 0.038(4) 0.032(4) 0.027(4) 0.004(3) -0.012(3) 0.007(3)
C45 0.045(5) 0.045(5) 0.052(6) 0.000(4) -0.017(5) -0.003(4)
C47 0.026(4) 0.032(4) 0.041(5) -0.001(3) -0.010(3) -0.003(3)
C50 0.023(4) 0.029(4) 0.028(4) -0.009(3) -0.009(3) -0.002(3)
C51 0.026(4) 0.022(3) 0.029(4) -0.003(3) -0.011(3) -0.002(3)
C52 0.015(3) 0.030(4) 0.031(4) -0.010(3) -0.005(3) -0.001(3)
C53 0.020(4) 0.023(4) 0.040(4) 0.002(3) -0.008(3) 0.001(3)
C54 0.030(4) 0.030(4) 0.044(5) 0.005(3) -0.012(4) 0.000(3)
C55 0.030(4) 0.025(4) 0.037(4) 0.004(3) -0.007(3) -0.006(3)
C56 0.058(4) 0.049(3) 0.081(4) 0.030(3) -0.024(4) -0.002(3)
C61 0.034(5) 0.043(5) 0.040(5) 0.015(4) -0.016(4) 0.008(4)
C64 0.019(4) 0.042(4) 0.027(4) 0.004(3) -0.006(3) 0.004(3)
C65 0.024(4) 0.027(4) 0.031(4) 0.001(3) -0.009(3) -0.001(3)
C66 0.017(3) 0.029(4) 0.025(3) -0.002(3) -0.008(3) -0.001(3)
C67 0.025(4) 0.036(4) 0.030(4) -0.005(3) -0.009(3) 0.000(3)
C68 0.027(4) 0.050(5) 0.031(4) -0.006(4) -0.015(3) -0.001(4)
C69 0.027(4) 0.058(5) 0.026(4) 0.011(4) -0.011(3) 0.004(4)
C71 0.092(9) 0.081(8) 0.063(7) -0.013(6) -0.045(7) 0.022(7)
C72 0.051(6) 0.094(9) 0.082(8) -0.028(7) -0.028(6) -0.005(6)
C73 0.057(6) 0.083(7) 0.060(6) -0.037(6) -0.028(5) 0.049(6)
C74 0.042(5) 0.033(4) 0.042(5) -0.005(4) -0.021(4) -0.010(4)
C75 0.041(5) 0.042(5) 0.037(4) 0.010(4) -0.030(4) -0.009(4)
C76 0.030(4) 0.026(4) 0.033(4) 0.006(3) -0.018(3) -0.004(3)
C77 0.020(3) 0.027(4) 0.030(4) 0.005(3) -0.010(3) -0.009(3)
C78 0.023(4) 0.027(4) 0.030(4) -0.002(3) -0.010(3) -0.005(3)
C79 0.031(4) 0.028(4) 0.036(4) -0.002(3) -0.016(3) -0.005(3)
C80 0.022(4) 0.023(3) 0.029(4) -0.001(3) -0.010(3) 0.002(3)
C81 0.026(4) 0.026(4) 0.031(4) 0.005(3) -0.015(3) -0.006(3)
C82 0.021(4) 0.038(4) 0.041(4) 0.007(4) -0.011(3) 0.001(3)
C83 0.032(4) 0.038(4) 0.038(4) 0.007(4) -0.006(4) 0.006(3)
C84 0.023(4) 0.031(4) 0.034(4) 0.000(3) -0.004(3) 0.005(3)
C85 0.023(4) 0.033(4) 0.037(4) -0.003(3) -0.005(3) -0.001(3)
C86 0.052(6) 0.055(6) 0.031(4) -0.004(4) -0.002(4) -0.034(5)
C87 0.045(5) 0.035(5) 0.052(6) -0.013(4) -0.005(4) 0.003(4)
C88 0.062(4) 0.101(5) 0.056(3) -0.011(3) -0.034(3) -0.026(4)
C89 0.028(3) 0.063(4) 0.080(4) 0.009(3) -0.018(3) -0.009(3)
C90 0.052(3) 0.042(3) 0.057(3) -0.019(3) -0.025(3) 0.002(3)
C91 0.085(8) 0.072(7) 0.064(7) -0.020(6) -0.015(6) -0.038(6)
F46 0.027(3) 0.055(3) 0.074(4) 0.014(3) -0.006(3) -0.012(2)
F48 0.034(3) 0.086(4) 0.061(3) -0.008(3) -0.025(3) -0.001(3)
F49 0.031(3) 0.039(3) 0.093(4) -0.027(3) -0.018(3) 0.008(2)
F60 0.093(4) 0.036(3) 0.050(3) 0.006(2) -0.027(3) -0.003(3)
F62 0.046(3) 0.063(4) 0.053(3) 0.015(3) -0.001(3) -0.016(3)
F63 0.053(3) 0.052(3) 0.114(5) 0.031(3) -0.044(4) 0.003(3)
F300 0.063(6) 0.091(6) 0.055(5) -0.015(4) -0.043(4) -0.004(5)
F301 0.070(5) 0.132(7) 0.072(6) -0.023(6) -0.014(5) -0.058(6)
F302 0.071(6) 0.097(6) 0.063(6) -0.014(5) -0.039(5) -0.028(5)
F303 0.058(6) 0.115(7) 0.047(5) -0.015(5) -0.031(5) -0.014(6)
F304 0.053(5) 0.095(7) 0.069(6) -0.016(6) -0.028(5) -0.041(5)
F305 0.081(7) 0.095(6) 0.077(6) -0.007(6) -0.053(5) -0.032(6)
F400 0.100(6) 0.080(5) 0.080(5) 0.006(4) -0.066(5) -0.006(4)
F401 0.081(5) 0.071(5) 0.121(6) 0.033(4) -0.084(5) -0.037(4)
F402 0.065(5) 0.067(4) 0.086(5) -0.015(4) -0.061(4) 0.014(4)
F403 0.083(7) 0.069(7) 0.103(7) -0.012(6) -0.073(6) -0.006(6)
F404 0.081(6) 0.069(7) 0.086(7) 0.011(6) -0.074(5) -0.019(6)
F405 0.085(8) 0.060(6) 0.102(8) 0.018(6) -0.061(7) -0.009(6)
F500 0.073(7) 0.058(6) 0.081(5) 0.022(6) -0.028(6) 0.004(6)
F501 0.062(5) 0.047(6) 0.069(7) 0.025(6) -0.023(5) 0.018(5)
F502 0.070(7) 0.049(5) 0.089(7) 0.027(6) -0.023(6) -0.008(5)
F503 0.070(6) 0.065(5) 0.080(5) 0.036(5) -0.021(5) 0.000(5)
F504 0.055(4) 0.074(5) 0.105(7) 0.042(6) -0.033(5) 0.003(5)
F505 0.069(6) 0.031(4) 0.088(6) 0.019(4) -0.005(5) -0.001(4)
F600 0.029(6) 0.066(7) 0.084(7) 0.005(6) -0.016(6) -0.014(6)
F601 0.038(6) 0.063(7) 0.086(7) 0.018(6) -0.020(6) -0.011(6)
F602 0.028(6) 0.066(7) 0.082(8) 0.005(7) -0.025(6) -0.004(5)
F603 0.037(4) 0.076(5) 0.108(6) -0.018(4) -0.012(4) -0.020(4)
F604 0.041(4) 0.061(5) 0.073(4) 0.009(4) -0.003(3) -0.023(4)
F605 0.033(3) 0.084(5) 0.083(5) 0.032(4) -0.034(4) -0.012(3)
F700 0.068(5) 0.028(4) 0.073(6) -0.017(4) -0.017(5) 0.002(4)
F701 0.062(5) 0.043(6) 0.062(5) -0.031(4) -0.025(4) 0.003(5)
F702 0.044(4) 0.047(5) 0.054(6) -0.010(5) -0.023(4) 0.006(4)
F703 0.058(6) 0.037(5) 0.069(6) -0.026(5) -0.026(5) -0.005(4)
F704 0.054(6) 0.044(6) 0.059(5) -0.026(5) -0.028(5) 0.004(5)
F705 0.044(5) 0.048(6) 0.053(6) -0.015(5) -0.022(5) 0.008(5)
Ir1 0.02558(12) 0.02046(11) 0.01996(11) 0.00012(9) -0.00783(10) 0.00066(9)
N3 0.036(4) 0.023(3) 0.025(3) 0.000(2) -0.010(3) -0.004(3)
N15 0.035(4) 0.029(3) 0.021(3) 0.000(2) -0.007(3) -0.009(3)
N24 0.042(4) 0.023(3) 0.015(3) 0.000(2) -0.008(3) 0.006(3)
N27 0.039(4) 0.020(3) 0.021(3) 0.000(2) -0.011(3) 0.004(3)
N70 0.048(5) 0.053(5) 0.080(6) -0.025(4) -0.043(4) 0.018(4)
B13 0.062(7) 0.058(7) 0.042(6) -0.021(5) -0.025(5) 0.015(6)
B17 0.021(4) 0.025(4) 0.028(4) -0.003(3) -0.012(3) -0.003(3)
F1 0.098(5) 0.069(4) 0.087(5) -0.035(4) -0.052(4) 0.002(4)
F2 0.161(7) 0.032(3) 0.075(4) 0.001(3) -0.021(4) -0.020(4)
F3 0.052(4) 0.103(5) 0.135(6) -0.085(5) -0.007(4) 0.021(4)

loop_
_atom_type_symbol
_atom_type_scat_dispersion_real
_atom_type_scat_dispersion_imag
_atom_type_scat_Cromer_Mann_a1
_atom_type_scat_Cromer_Mann_b1
_atom_type_scat_Cromer_Mann_a2
_atom_type_scat_Cromer_Mann_b2
_atom_type_scat_Cromer_Mann_a3
_atom_type_scat_Cromer_Mann_b3
_atom_type_scat_Cromer_Mann_a4
_atom_type_scat_Cromer_Mann_b4
_atom_type_scat_Cromer_Mann_c
_atom_type_scat_source
C 0.0033 0.0016 2.3100 20.8439 1.0200 10.2075 1.5886 0.5687 0.8650 51.6512 0.2156 'International Tables Vol C 4.2.6.8 and 6.1.1.4'
H 0.0000 0.0000 0.4930 10.5109 0.3229 26.1257 0.1402 3.1424 0.0408 57.7998 0.0030 'International Tables Vol C 4.2.6.8 and 6.1.1.4'
Ir -1.4442 7.9887 27.3049 1.5928 16.7296 8.8655 15.6115 0.4179 5.8338 45.0011 11.4722 'International Tables Vol C 4.2.6.8 and 6.1.1.4'
N 0.0061 0.0033 12.2126 0.0057 3.1322 9.8933 2.0125 28.9975 1.1663 0.5826 -11.5290 'International Tables Vol C 4.2.6.8 and 6.1.1.4'
B 0.0013 0.0007 2.0545 23.2185 1.3326 1.0210 1.0979 60.3498 0.7068 0.1403 -0.1932 'International Tables Vol C 4.2.6.8 and 6.1.1.4'
F 0.0171 0.0103 3.5392 10.2825 2.6412 4.2944 1.5170 0.2615 1.0243 26.1476 0.2776 'International Tables Vol C 4.2.6.8 and 6.1.1.4'

loop_
_geom_angle_atom_site_label_1
_geom_angle_atom_site_label_2
_geom_angle_atom_site_label_3
_geom_angle
_geom_angle_publ_flag
C75 C1 F400 114.3(6) yes
C75 C1 F401 113.3(5) yes
F400 C1 F401 105.04(7) yes
C75 C1 F402 116.0(6) yes
F400 C1 F402 101.83(7) yes
F401 C1 F402 105.17(7) yes
C75 C1 F403 124.8(8) yes
C75 C1 F404 102.4(7) yes
F403 C1 F404 105.08(7) yes
C75 C1 F405 115.8(9) yes
F403 C1 F405 101.84(7) yes
F404 C1 F405 105.05(7) yes
Ir1 C2 N3 128.8(5) yes
Ir1 C2 N15 125.0(5) yes
N3 C2 N15 105.8(6) yes
C5 C4 C10 120.9(6) yes
C5 C4 N3 119.6(6) yes
C10 C4 N3 119.4(6) yes
C4 C5 C6 122.8(6) yes
C4 C5 C7 118.3(7) yes
C6 C5 C7 118.8(7) yes
C5 C6 H61 110.4 no
C5 C6 H62 110.2 no
H61 C6 H62 108.8 no
C5 C6 H63 109.8 no
H61 C6 H63 108.8 no
H62 C6 H63 108.8 no
C5 C7 C8 121.9(7) yes
C5 C7 H71 118.9 no
C8 C7 H71 119.2 no
C7 C8 C9 117.6(7) yes
C7 C8 C12 120.6(7) yes
C9 C8 C12 121.8(7) yes
C8 C9 C10 121.9(7) yes
C8 C9 H91 118.7 no
C10 C9 H91 119.3 no
C4 C10 C9 117.5(7) yes
C4 C10 C11 123.1(7) yes
C9 C10 C11 119.4(7) yes
C10 C11 H111 109.4 no
C10 C11 H112 109.4 no
H111 C11 H112 109.5 no
C10 C11 H113 110.3 no
H111 C11 H113 108.8 no
H112 C11 H113 109.4 no
C8 C12 H121 109.7 no
C8 C12 H122 110.3 no
H121 C12 H122 109.3 no
C8 C12 H123 109.4 no
H121 C12 H123 109.0 no
H122 C12 H123 109.1 no
C14 C13 N3 103.3(6) yes
C14 C13 H131 110.7 no
N3 C13 H131 110.7 no
C14 C13 H132 111.7 no
N3 C13 H132 111.1 no
H131 C13 H132 109.3 no
C13 C14 N15 102.0(6) yes
C13 C14 H141 111.3 no
N15 C14 H141 110.6 no
C13 C14 H142 111.6 no
N15 C14 H142 112.2 no
H141 C14 H142 109.1 no
C17 C16 C20 122.6(7) yes
C17 C16 N15 119.5(7) yes
C20 C16 N15 117.6(7) yes
C16 C17 C18 122.3(7) yes
C16 C17 C19 117.8(8) yes
C18 C17 C19 119.8(8) yes
C17 C18 H181 109.8 no
C17 C18 H182 110.5 no
H181 C18 H182 108.9 no
C17 C18 H183 110.0 no
H181 C18 H183 109.1 no
H182 C18 H183 108.6 no
C17 C19 C86 122.1(8) yes
C17 C19 H191 119.0 no
C86 C19 H191 119.0 no
C16 C20 C21 121.3(7) yes
C16 C20 C22 116.5(8) yes
C21 C20 C22 122.2(8) yes
C20 C21 H211 110.1 no
C20 C21 H212 108.8 no
H211 C21 H212 108.9 no
C20 C21 H213 109.7 no
H211 C21 H213 109.9 no
H212 C21 H213 109.3 no
C20 C22 C86 123.6(8) yes
C20 C22 H221 117.6 no
C86 C22 H221 118.8 no
Ir1 C23 N24 124.8(5) yes
Ir1 C23 N27 128.2(5) yes
N24 C23 N27 106.8(6) yes
C26 C25 N24 102.7(5) yes
C26 C25 H251 111.7 no
N24 C25 H251 111.6 no
C26 C25 H252 110.9 no
N24 C25 H252 111.3 no
H251 C25 H252 108.6 no
C25 C26 N27 102.4(5) yes
C25 C26 H261 111.5 no
N27 C26 H261 111.2 no
C25 C26 H262 111.8 no
N27 C26 H262 110.4 no
H261 C26 H262 109.4 no
C29 C28 C35 120.5(6) yes
C29 C28 N27 119.4(6) yes
C35 C28 N27 120.1(6) yes
C28 C29 C30 122.2(6) yes
C28 C29 C31 118.2(7) yes
C30 C29 C31 119.6(7) yes
C29 C30 H301 110.4 no
C29 C30 H302 110.0 no
H301 C30 H302 109.7 no
C29 C30 H303 109.6 no
H301 C30 H303 108.0 no
H302 C30 H303 109.2 no
C29 C31 C32 122.1(7) yes
C29 C31 H311 118.9 no
C32 C31 H311 119.0 no
C31 C32 C33 120.4(8) yes
C31 C32 C34 118.1(7) yes
C33 C32 C34 121.5(8) yes
C32 C33 H331 108.8 no
C32 C33 H332 109.8 no
H331 C33 H332 109.6 no
C32 C33 H333 109.5 no
H331 C33 H333 109.3 no
H332 C33 H333 109.7 no
C32 C34 C35 121.5(7) yes
C32 C34 H341 119.4 no
C35 C34 H341 119.1 no
C28 C35 C34 118.9(7) yes
C28 C35 C36 121.7(7) yes
C34 C35 C36 119.4(7) yes
C35 C36 H361 109.8 no
C35 C36 H362 110.4 no
H361 C36 H362 108.7 no
C35 C36 H363 109.7 no
H361 C36 H363 109.5 no
H362 C36 H363 108.7 no
C38 C37 C44 120.7(6) yes
C38 C37 N24 120.1(6) yes
C44 C37 N24 118.8(7) yes
C37 C38 C39 120.9(7) yes
C37 C38 C40 118.5(7) yes
C39 C38 C40 120.5(7) yes
C38 C39 H391 109.5 no
C38 C39 H392 109.5 no
H391 C39 H392 109.6 no
C38 C39 H393 110.2 no
H391 C39 H393 109.0 no
H392 C39 H393 109.1 no
C38 C40 C41 122.4(7) yes
C38 C40 H401 118.4 no
C41 C40 H401 119.2 no
C40 C41 C42 121.0(8) yes
C40 C41 C43 117.4(7) yes
C42 C41 C43 121.6(7) yes
C41 C42 H421 110.0 no
C41 C42 H422 110.0 no
H421 C42 H422 108.7 no
C41 C42 H423 111.0 no
H421 C42 H423 108.4 no
H422 C42 H423 108.7 no
C41 C43 C44 122.0(7) yes
C41 C43 H431 119.3 no
C44 C43 H431 118.6 no
C37 C44 C43 118.9(7) yes
C37 C44 C45 121.1(7) yes
C43 C44 C45 120.0(7) yes
C44 C45 H451 110.2 no
C44 C45 H452 109.1 no
H451 C45 H452 109.7 no
C44 C45 H453 109.0 no
H451 C45 H453 109.9 no
H452 C45 H453 109.0 no
C50 C47 F46 114.9(7) yes
C50 C47 F48 111.3(6) yes
F46 C47 F48 105.4(6) yes
C50 C47 F49 112.5(6) yes
F46 C47 F49 106.5(6) yes
F48 C47 F49 105.5(6) yes
C47 C50 C51 119.8(7) yes
C47 C50 C55 119.6(6) yes
C51 C50 C55 120.6(6) yes
C50 C51 C52 122.7(7) yes
C50 C51 H511 118.7 no
C52 C51 H511 118.7 no
C51 C52 C53 115.0(6) yes
C51 C52 B17 123.5(6) yes
C53 C52 B17 121.4(6) yes
C52 C53 C54 122.8(7) yes
C52 C53 H531 118.6 no
C54 C53 H531 118.6 no
C53 C54 C55 120.8(7) yes
C53 C54 C56 119.6(6) yes
C55 C54 C56 119.5(6) yes
C50 C55 C54 118.3(7) yes
C50 C55 H551 121.3 no
C54 C55 H551 120.4 no
C54 C56 F500 111.0(7) yes
C54 C56 F501 112.1(7) yes
F500 C56 F501 106.95(7) yes
C54 C56 F502 116.8(8) yes
F500 C56 F502 102.11(7) yes
F501 C56 F502 106.95(7) yes
C54 C56 F503 110.7(6) yes
C54 C56 F504 118.2(7) yes
F503 C56 F504 106.97(7) yes
C54 C56 F505 110.6(7) yes
F503 C56 F505 102.10(7) yes
F504 C56 F505 106.95(7) yes
C64 C61 F60 113.4(6) yes
C64 C61 F62 111.3(7) yes
F60 C61 F62 106.6(7) yes
C64 C61 F63 112.0(7) yes
F60 C61 F63 107.6(7) yes
F62 C61 F63 105.4(6) yes
C61 C64 C65 119.9(7) yes
C61 C64 C69 120.0(7) yes
C65 C64 C69 120.1(7) yes
C64 C65 C66 123.4(7) yes
C64 C65 H651 118.0 no
C66 C65 H651 118.6 no
C65 C66 C67 114.9(6) yes
C65 C66 B17 124.3(6) yes
C67 C66 B17 120.8(6) yes
C66 C67 C68 122.3(7) yes
C66 C67 H671 118.9 no
C68 C67 H671 118.8 no
C67 C68 C69 121.2(7) yes
C67 C68 C88 120.0(7) yes
C69 C68 C88 118.6(7) yes
C68 C69 C64 118.0(7) yes
C68 C69 H691 121.0 no
C64 C69 H691 121.0 no
N70 C71 H711 108.5 no
N70 C71 H712 109.8 no
H711 C71 H712 110.8 no
N70 C71 H713 108.7 no
H711 C71 H713 109.2 no
H712 C71 H713 109.8 no
N70 C72 H721 109.3 no
N70 C72 H722 109.9 no
H721 C72 H722 109.5 no
N70 C72 H723 109.3 no
H721 C72 H723 109.5 no
H722 C72 H723 109.3 no
N70 C73 H731 109.9 no
N70 C73 H732 109.5 no
H731 C73 H732 109.5 no
N70 C73 H733 108.8 no
H731 C73 H733 109.5 no
H732 C73 H733 109.6 no
C75 C74 C79 118.7(7) yes
C75 C74 H741 121.0 no
C79 C74 H741 120.3 no
C1 C75 C74 116.4(7) yes
C1 C75 C76 123.0(7) yes
C74 C75 C76 120.7(7) yes
C75 C76 C77 122.9(7) yes
C75 C76 H761 119.1 no
C77 C76 H761 118.1 no
C76 C77 C78 114.2(6) yes
C76 C77 B17 123.6(6) yes
C78 C77 B17 122.0(6) yes
C77 C78 C79 122.8(7) yes
C77 C78 H781 118.7 no
C79 C78 H781 118.5 no
C78 C79 C74 120.5(7) yes
C78 C79 C90 119.3(6) yes
C74 C79 C90 120.1(6) yes
C81 C80 C85 115.5(6) yes
C81 C80 B17 124.1(6) yes
C85 C80 B17 120.3(6) yes
C80 C81 C82 122.0(7) yes
C80 C81 H811 119.1 no
C82 C81 H811 118.9 no
C81 C82 C83 121.2(7) yes
C81 C82 C89 120.7(7) yes
C83 C82 C89 118.1(7) yes
C82 C83 C84 118.5(7) yes
C82 C83 H831 121.1 no
C84 C83 H831 120.3 no
C83 C84 C85 119.8(7) yes
C83 C84 C87 121.3(7) yes
C85 C84 C87 118.9(7) yes
C80 C85 C84 122.9(7) yes
C80 C85 H851 119.1 no
C84 C85 H851 118.0 no
C22 C86 C19 117.4(8) yes
C22 C86 C91 122.2(9) yes
C19 C86 C91 120.4(9) yes
C84 C87 F1 113.4(7) yes
C84 C87 F2 113.0(8) yes
F1 C87 F2 103.5(8) yes
C84 C87 F3 113.4(8) yes
F1 C87 F3 105.9(8) yes
F2 C87 F3 106.9(8) yes
C68 C88 F300 116.2(7) yes
C68 C88 F301 118.9(6) yes
F300 C88 F301 105.42(7) yes
C68 C88 F302 107.8(6) yes
F300 C88 F302 101.27(7) yes
F301 C88 F302 105.36(7) yes
C68 C88 F303 116.3(7) yes
C68 C88 F304 107.3(6) yes
F303 C88 F304 105.35(7) yes
C68 C88 F305 119.9(7) yes
F303 C88 F305 101.32(7) yes
F304 C88 F305 105.37(7) yes
C82 C89 F600 110.7(9) yes
C82 C89 F601 120.1(10) yes
F600 C89 F601 103.62(7) yes
C82 C89 F602 108.6(10) yes
F600 C89 F602 109.61(7) yes
F601 C89 F602 103.62(7) yes
C82 C89 F603 114.5(5) yes
C82 C89 F604 109.8(6) yes
F603 C89 F604 103.58(7) yes
C82 C89 F605 114.6(5) yes
F603 C89 F605 109.63(7) yes
F604 C89 F605 103.62(7) yes
C79 C90 F700 109.9(7) yes
C79 C90 F701 116.3(8) yes
F700 C90 F701 106.68(7) yes
C79 C90 F702 110.9(8) yes
F700 C90 F702 105.76(7) yes
F701 C90 F702 106.70(7) yes
C79 C90 F703 116.0(8) yes
C79 C90 F704 106.2(9) yes
F703 C90 F704 106.69(7) yes
C79 C90 F705 114.9(10) yes
F703 C90 F705 105.76(7) yes
F704 C90 F705 106.68(7) yes
C86 C91 H911 109.9 no
C86 C91 H912 109.8 no
H911 C91 H912 109.6 no
C86 C91 H913 109.5 no
H911 C91 H913 108.6 no
H912 C91 H913 109.4 no
C23 Ir1 C2 166.2(3) yes
C23 Ir1 H12 84.9 no
C2 Ir1 H12 106.0 no
C23 Ir1 H13 85.3 no
C2 Ir1 H13 84.1 no
H12 Ir1 H13 169.8 no
C23 Ir1 H14 85.3 no
C2 Ir1 H14 84.2 no
H12 Ir1 H14 100.6 no
H13 Ir1 H14 81.3 no
C23 Ir1 H11 98.0 no
C2 Ir1 H11 93.8 no
H12 Ir1 H11 70.6 no
H13 Ir1 H11 108.1 no
H14 Ir1 H11 170.2 no
C13 N3 C4 120.5(6) yes
C13 N3 C2 113.4(6) yes
C4 N3 C2 122.3(6) yes
C14 N15 C16 118.0(6) yes
C14 N15 C2 114.0(6) yes
C16 N15 C2 128.0(6) yes
C25 N24 C37 119.0(5) yes
C25 N24 C23 113.9(5) yes
C37 N24 C23 127.1(6) yes
C26 N27 C28 119.7(6) yes
C26 N27 C23 113.6(6) yes
C28 N27 C23 125.6(6) yes
C71 N70 C73 102.8(8) yes
C71 N70 C72 105.1(8) yes
C73 N70 C72 111.5(8) yes
C71 N70 B13 109.3(8) yes
C73 N70 B13 111.7(7) yes
C72 N70 B13 115.4(8) yes
N70 B13 H12 108.9 no
N70 B13 H11 104.9 no
H12 B13 H11 112.7 no
N70 B13 H133 110.3 no
H12 B13 H133 110.1 no
H11 B13 H133 109.7 no
C66 B17 C80 104.7(5) yes
C66 B17 C77 111.8(6) yes
C80 B17 C77 113.0(5) yes
C66 B17 C52 111.5(5) yes
C80 B17 C52 110.6(6) yes
C77 B17 C52 105.5(6) yes
B13 H12 Ir1 84.9 no
B13 H11 Ir1 87.0 no

loop_
_geom_bond_atom_site_label_1
_geom_bond_atom_site_label_2
_geom_bond_distance
_geom_bond_publ_flag
C1 C75 1.461(8) yes
C1 F400 1.344(6) yes
C1 F401 1.349(6) yes
C1 F402 1.321(6) yes
C1 C75 1.461(8) yes
C1 F403 1.310(7) yes
C1 F404 1.393(7) yes
C1 F405 1.324(7) yes
C2 Ir1 2.039(7) yes
C2 N3 1.374(9) yes
C2 N15 1.355(9) yes
C4 C5 1.389(9) yes
C4 C10 1.398(10) yes
C4 N3 1.445(8) yes
C5 C6 1.517(10) yes
C5 C7 1.384(10) yes
C6 H61 0.963 no
C6 H62 0.960 no
C6 H63 0.964 no
C7 C8 1.389(11) yes
C7 H71 0.932 no
C8 C9 1.392(11) yes
C8 C12 1.516(10) yes
C9 C10 1.394(10) yes
C9 H91 0.930 no
C10 C11 1.505(10) yes
C11 H111 0.961 no
C11 H112 0.959 no
C11 H113 0.966 no
C12 H121 0.960 no
C12 H122 0.959 no
C12 H123 0.965 no
C13 C14 1.510(10) yes
C13 N3 1.464(9) yes
C13 H131 0.967 no
C13 H132 0.973 no
C14 N15 1.486(8) yes
C14 H141 0.967 no
C14 H142 0.973 no
C16 C17 1.396(10) yes
C16 C20 1.396(10) yes
C16 N15 1.442(9) yes
C17 C18 1.508(12) yes
C17 C19 1.390(11) yes
C18 H181 0.957 no
C18 H182 0.961 no
C18 H183 0.955 no
C19 C86 1.389(13) yes
C19 H191 0.930 no
C20 C21 1.473(11) yes
C20 C22 1.385(11) yes
C21 H211 0.963 no
C21 H212 0.963 no
C21 H213 0.963 no
C22 C86 1.392(13) yes
C22 H221 0.925 no
C23 Ir1 2.040(7) yes
C23 N24 1.357(8) yes
C23 N27 1.339(9) yes
C25 C26 1.514(10) yes
C25 N24 1.470(8) yes
C25 H251 0.972 no
C25 H252 0.970 no
C26 N27 1.489(8) yes
C26 H261 0.968 no
C26 H262 0.973 no
C28 C29 1.399(10) yes
C28 C35 1.400(10) yes
C28 N27 1.428(8) yes
C29 C30 1.505(10) yes
C29 C31 1.393(10) yes
C30 H301 0.962 no
C30 H302 0.961 no
C30 H303 0.959 no
C31 C32 1.386(11) yes
C31 H311 0.932 no
C32 C33 1.517(10) yes
C32 C34 1.393(11) yes
C33 H331 0.960 no
C33 H332 0.964 no
C33 H333 0.962 no
C34 C35 1.385(10) yes
C34 H341 0.932 no
C35 C36 1.510(10) yes
C36 H361 0.959 no
C36 H362 0.962 no
C36 H363 0.964 no
C37 C38 1.392(10) yes
C37 C44 1.398(10) yes
C37 N24 1.432(8) yes
C38 C39 1.511(10) yes
C38 C40 1.384(10) yes
C39 H391 0.958 no
C39 H392 0.958 no
C39 H393 0.961 no
C40 C41 1.384(10) yes
C40 H401 0.931 no
C41 C42 1.509(10) yes
C41 C43 1.402(11) yes
C42 H421 0.958 no
C42 H422 0.960 no
C42 H423 0.958 no
C43 C44 1.372(10) yes
C43 H431 0.932 no
C44 C45 1.519(11) yes
C45 H451 0.961 no
C45 H452 0.966 no
C45 H453 0.961 no
C47 C50 1.485(10) yes
C47 F46 1.321(9) yes
C47 F48 1.347(9) yes
C47 F49 1.338(8) yes
C50 C51 1.389(9) yes
C50 C55 1.388(10) yes
C51 C52 1.398(9) yes
C51 H511 0.931 no
C52 C53 1.399(10) yes
C52 B17 1.637(10) yes
C53 C54 1.390(10) yes
C53 H531 0.932 no
C54 C55 1.371(10) yes
C54 C56 1.489(8) yes
C55 H551 0.938 no
C56 F500 1.355(7) yes
C56 F501 1.317(7) yes
C56 F502 1.355(7) yes
C56 F503 1.367(6) yes
C56 F504 1.312(6) yes
C56 F505 1.356(6) yes
C61 C64 1.502(11) yes
C61 F60 1.320(10) yes
C61 F62 1.340(9) yes
C61 F63 1.334(8) yes
C64 C65 1.391(9) yes
C64 C69 1.388(10) yes
C65 C66 1.393(9) yes
C65 H651 0.931 no
C66 C67 1.412(9) yes
C66 B17 1.648(10) yes
C67 C68 1.380(10) yes
C67 H671 0.937 no
C68 C69 1.389(11) yes
C68 C88 1.458(8) yes
C69 H691 0.933 no
C71 N70 1.544(13) yes
C71 H711 0.975 no
C71 H712 0.981 no
C71 H713 0.975 no
C72 N70 1.448(12) yes
C72 H721 0.963 no
C72 H722 0.962 no
C72 H723 0.961 no
C73 N70 1.483(10) yes
C73 H731 0.963 no
C73 H732 0.961 no
C73 H733 0.961 no
C74 C75 1.382(11) yes
C74 C79 1.370(10) yes
C74 H741 0.928 no
C75 C76 1.380(10) yes
C76 C77 1.414(9) yes
C76 H761 0.928 no
C77 C78 1.404(9) yes
C77 B17 1.641(10) yes
C78 C79 1.395(9) yes
C78 H781 0.931 no
C79 C90 1.496(8) yes
C80 C81 1.398(9) yes
C80 C85 1.400(9) yes
C80 B17 1.645(10) yes
C81 C82 1.401(10) yes
C81 H811 0.934 no
C82 C83 1.372(11) yes
C82 C89 1.488(8) yes
C83 C84 1.393(10) yes
C83 H831 0.935 no
C84 C85 1.400(9) yes
C84 C87 1.474(11) yes
C85 H851 0.934 no
C86 C91 1.499(11) yes
C87 F1 1.321(11) yes
C87 F2 1.325(10) yes
C87 F3 1.325(10) yes
C88 F300 1.354(6) yes
C88 F301 1.327(6) yes
C88 F302 1.373(6) yes
C88 F303 1.349(7) yes
C88 F304 1.361(6) yes
C88 F305 1.339(6) yes
C89 F600 1.327(7) yes
C89 F601 1.345(7) yes
C89 F602 1.327(7) yes
C89 F603 1.318(6) yes
C89 F604 1.360(6) yes
C89 F605 1.322(6) yes
C90 F700 1.357(6) yes
C90 F701 1.357(6) yes
C90 F702 1.351(6) yes
C90 F703 1.347(7) yes
C90 F704 1.363(7) yes
C90 F705 1.353(7) yes
C91 H911 0.961 no
C91 H912 0.956 no
C91 H913 0.958 no
Ir1 H12 1.890 no
Ir1 H13 1.635 no
Ir1 H14 1.701 no
Ir1 H11 1.914 no
N70 B13 1.554(12) yes
B13 H12 1.377 no
B13 H11 1.262 no
B13 H133 0.973 no
